data_4102436
loop_
_publ_author_name
'Qi-Kui Liu'
'Jian-Ping Ma'
'Yu-Bin Dong'

_publ_section_title
;
 Adsorption and Separation of Reactive Aromatic Isomers and Generation and
 Stabilization of Their Radicals within Cadmium(II)-Triazole Metal-Organic
 Confined Space in a Single-Crystal-to-Single-Crystal Fashion
;
_journal_name_full 'Journal of the American Chemical Society'
_journal_page_first 7005
_journal_page_last 7017
_journal_paper_doi 10.1021/ja101807c
_journal_volume 132
_journal_year 2010
_chemical_formula_sum 'C58 H44 Cd Cl2 N12 O12'
_chemical_formula_weight 1284.35
_chemical_name_systematic
; 
 ? 
;
_space_group_IT_number 92
_symmetry_cell_setting tetragonal
_symmetry_space_group_name_Hall 'P 4abw 2nw'
_symmetry_space_group_name_H-M 'P 41 21 2'
_atom_sites_solution_hydrogens geom
_atom_sites_solution_primary direct
_atom_sites_solution_secondary difmap
_audit_creation_method SHELXL-97
_cell_angle_alpha 90.00
_cell_angle_beta 90.00
_cell_angle_gamma 90.00
_cell_formula_units_Z 4
_cell_length_a 15.8773(12)
_cell_length_b 15.8773(12)
_cell_length_c 21.684(3)
_cell_measurement_reflns_used 5349
_cell_measurement_temperature 123(2)
_cell_measurement_theta_max 22.779
_cell_measurement_theta_min 2.274
_cell_volume 5466.3(10)
_computing_cell_refinement 'Bruker SMART'
_computing_data_collection 'Bruker SMART'
_computing_data_reduction 'Bruker SAINT'
_computing_molecular_graphics 'Bruker SHELXTL'
_computing_publication_material 'Bruker SHELXTL'
_computing_structure_refinement 'SHELXL-97 (Sheldrick, 1997)'
_computing_structure_solution 'SHELXS-97 (Sheldrick, 1990)'
_diffrn_ambient_temperature 123(2)
_diffrn_measured_fraction_theta_full 1.000
_diffrn_measured_fraction_theta_max 1.000
_diffrn_measurement_device_type 'CCD area detector'
_diffrn_measurement_method 'phi and omega scans'
_diffrn_radiation_monochromator graphite
_diffrn_radiation_source 'fine-focus sealed tube'
_diffrn_radiation_type MoK\a
_diffrn_radiation_wavelength 0.71073
_diffrn_reflns_av_R_equivalents 0.0750
_diffrn_reflns_av_sigmaI/netI 0.0569
_diffrn_reflns_limit_h_max 16
_diffrn_reflns_limit_h_min -19
_diffrn_reflns_limit_k_max 19
_diffrn_reflns_limit_k_min -15
_diffrn_reflns_limit_l_max 26
_diffrn_reflns_limit_l_min -24
_diffrn_reflns_number 28675
_diffrn_reflns_theta_full 25.50
_diffrn_reflns_theta_max 25.50
_diffrn_reflns_theta_min 1.59
_exptl_absorpt_coefficient_mu 0.575
_exptl_absorpt_correction_T_max 0.9395
_exptl_absorpt_correction_T_min 0.9086
_exptl_absorpt_correction_type multi-scan
_exptl_absorpt_process_details sadabs
_exptl_crystal_colour yellow
_exptl_crystal_density_diffrn 1.561
_exptl_crystal_density_method 'not measured'
_exptl_crystal_description block
_exptl_crystal_F_000 2616
_exptl_crystal_size_max 0.17
_exptl_crystal_size_mid 0.14
_exptl_crystal_size_min 0.11
_refine_diff_density_max 1.240
_refine_diff_density_min -0.931
_refine_diff_density_rms 0.128
_refine_ls_abs_structure_details 'Flack H D (1983), Acta Cryst. A39, 876-881'
_refine_ls_abs_structure_Flack 0.05(5)
_refine_ls_extinction_method none
_refine_ls_goodness_of_fit_ref 1.091
_refine_ls_hydrogen_treatment constr
_refine_ls_matrix_type full
_refine_ls_number_parameters 351
_refine_ls_number_reflns 5093
_refine_ls_number_restraints 15
_refine_ls_restrained_S_all 1.091
_refine_ls_R_factor_all 0.0728
_refine_ls_R_factor_gt 0.0622
_refine_ls_shift/su_max 0.001
_refine_ls_shift/su_mean 0.000
_refine_ls_structure_factor_coef Fsqd
_refine_ls_weighting_details 'calc w=1/[\s^2^(Fo^2^)+(0.1152P)^2^+3.7113P] where P=(Fo^2^+2Fc^2^)/3'
_refine_ls_weighting_scheme calc
_refine_ls_wR_factor_gt 0.1704
_refine_ls_wR_factor_ref 0.1786
_reflns_number_gt 4394
_reflns_number_total 5093
_reflns_threshold_expression >2sigma(I)
_cod_data_source_file ja101807c_si_003_03.cif
_cod_data_source_block 2''
_cod_database_code 4102436

loop_
_symmetry_equiv_pos_as_xyz
'x, y, z'
'-x, -y, z+1/2'
'-y+1/2, x+1/2, z+1/4'
'y+1/2, -x+1/2, z+3/4'
'-x+1/2, y+1/2, -z+1/4'
'x+1/2, -y+1/2, -z+3/4'
'y, x, -z'
'-y, -x, -z+1/2'

loop_
_atom_site_label
_atom_site_type_symbol
_atom_site_fract_x
_atom_site_fract_y
_atom_site_fract_z
_atom_site_U_iso_or_equiv
_atom_site_adp_type
_atom_site_occupancy
_atom_site_symmetry_multiplicity
_atom_site_calc_flag
_atom_site_refinement_flags
C1 C 0.9132(5) 0.1405(5) 0.8905(3) 0.0334(16) Uani 1 1 d .
H1 H 0.9621 0.1100 0.9024 0.040 Uiso 1 1 calc R
C2 C 0.8844(4) 0.2023(4) 0.9283(3) 0.0304(15) Uani 1 1 d .
H2 H 0.9150 0.2158 0.9646 0.036 Uiso 1 1 calc R
C3 C 0.8103(4) 0.2467(4) 0.9146(3) 0.0297(14) Uani 1 1 d .
C4 C 0.7680(5) 0.2185(5) 0.8641(3) 0.0418(18) Uani 1 1 d .
H4 H 0.7139 0.2408 0.8551 0.050 Uiso 1 1 calc R
C5 C 0.8024(5) 0.1580(5) 0.8256(4) 0.0427(19) Uani 1 1 d .
H5 H 0.7726 0.1423 0.7894 0.051 Uiso 1 1 calc R
C6 C 0.7794(4) 0.3182(4) 0.9514(3) 0.0280(14) Uani 1 1 d .
C7 C 0.8073(5) 0.3335(5) 1.0121(3) 0.0349(17) Uani 1 1 d .
H7 H 0.8483 0.2975 1.0299 0.042 Uiso 1 1 calc R
C8 C 0.7764(5) 0.3992(5) 1.0454(3) 0.0417(18) Uani 1 1 d .
H8 H 0.7948 0.4074 1.0866 0.050 Uiso 1 1 calc R
C9 C 0.7172(5) 0.4553(5) 1.0192(3) 0.0357(17) Uani 1 1 d .
H9 H 0.6969 0.5021 1.0421 0.043 Uiso 1 1 calc R
C10 C 0.6892(4) 0.4406(4) 0.9591(3) 0.0248(12) Uani 1 1 d .
C11 C 0.7205(4) 0.3742(5) 0.9267(3) 0.0307(15) Uani 1 1 d .
H11 H 0.7015 0.3655 0.8856 0.037 Uiso 1 1 calc R
C12 C 0.6267(4) 0.4965(4) 0.9298(3) 0.0272(14) Uani 1 1 d .
C13 C 0.5750(4) 0.5919(4) 0.8674(3) 0.0270(13) Uani 1 1 d .
C14 C 0.5675(4) 0.6612(4) 0.8230(3) 0.0284(14) Uani 1 1 d .
C15 C 0.4945(5) 0.6643(5) 0.7860(3) 0.0388(17) Uani 1 1 d .
H15 H 0.4527 0.6217 0.7894 0.047 Uiso 1 1 calc R
C16 C 0.4844(5) 0.7285(5) 0.7455(4) 0.049(2) Uani 1 1 d .
H16 H 0.4349 0.7308 0.7210 0.059 Uiso 1 1 calc R
C17 C 0.5450(4) 0.7912(5) 0.7389(3) 0.0393(17) Uani 1 1 d .
H17 H 0.5378 0.8340 0.7087 0.047 Uiso 1 1 calc R
C18 C 0.6156(4) 0.7915(4) 0.7763(3) 0.0288(14) Uani 1 1 d .
C19 C 0.6265(4) 0.7254(4) 0.8190(3) 0.0292(14) Uani 1 1 d .
H19 H 0.6745 0.7248 0.8451 0.035 Uiso 1 1 calc R
C20 C 0.6809(4) 0.8575(4) 0.7716(3) 0.0298(15) Uani 1 1 d .
C21 C 0.7367(5) 0.8756(5) 0.8195(3) 0.0362(17) Uani 1 1 d .
H21 H 0.7309 0.8484 0.8583 0.043 Uiso 1 1 calc R
C22 C 0.8015(4) 0.9344(5) 0.8100(3) 0.0366(16) Uani 1 1 d .
H22 H 0.8389 0.9455 0.8432 0.044 Uiso 1 1 calc R
C23 C 0.7595(5) 0.9598(5) 0.7120(3) 0.0382(17) Uani 1 1 d .
H23 H 0.7663 0.9889 0.6740 0.046 Uiso 1 1 calc R
C24 C 0.6929(5) 0.9023(5) 0.7175(3) 0.0379(17) Uani 1 1 d .
H24 H 0.6556 0.8939 0.6838 0.045 Uiso 1 1 calc R
C25 C 0.5208(9) -0.0620(9) 0.9565(10) 0.226(12) Uiso 1 1 d D
H25 H 0.5630 -0.1014 0.9680 0.271 Uiso 1 1 calc R
C26 C 0.5002(13) -0.0455(12) 0.8972(9) 0.275(16) Uiso 1 1 d D
H26 H 0.5235 -0.0692 0.8608 0.329 Uiso 1 1 calc R
C27 C 0.4302(13) 0.0211(13) 0.9029(8) 0.284(17) Uiso 1 1 d D
H27 H 0.3997 0.0484 0.8709 0.341 Uiso 1 1 calc R
C28 C 0.4229(8) 0.0312(8) 0.9643(8) 0.155(7) Uiso 1 1 d D
C29 C 0.3735(9) 0.0796(9) 1.0046(9) 0.146(7) Uiso 1 1 d D
H29 H 0.3314 0.1187 0.9922 0.175 Uiso 1 1 calc R
Cd1 Cd 0.44204(3) 0.44204(3) 1.0000 0.02328(19) Uani 1 2 d S
N1 N 0.8760(4) 0.1208(4) 0.8377(3) 0.0349(13) Uani 1 1 d .
N2 N 0.5446(3) 0.4941(3) 0.9345(2) 0.0279(12) Uani 1 1 d .
N3 N 0.5118(3) 0.5546(4) 0.8944(2) 0.0289(11) Uani 1 1 d .
N4 N 0.6494(3) 0.5567(4) 0.8882(2) 0.0293(12) Uani 1 1 d .
N5 N 0.7307(4) 0.5752(4) 0.8670(3) 0.0438(16) Uani 1 1 d .
H5A H 0.7508 0.5310 0.8445 0.053 Uiso 1 1 d R
H5B H 0.7650 0.5842 0.9001 0.053 Uiso 1 1 d R
N6 N 0.8136(3) 0.9753(3) 0.7574(3) 0.0319(13) Uani 1 1 d .
O1 O 0.7680(7) 0.7635(7) 0.9492(3) 0.115(3) Uani 1 1 d .
O6 O 0.4756(10) -0.0174(10) 0.9981(7) 0.192(6) Uiso 1 1 d D
O7 O 0.3938(14) 0.0634(13) 1.0605(8) 0.329(14) Uiso 1 1 d D
O2 O 0.6691(6) 0.6691(6) 1.0000 0.158(8) Uani 1 2 d S
Cl2 Cl 0.62040(17) 0.37960(17) 0.7500 0.0697(9) Uani 1 2 d SD
Cl1 Cl 0.73094(14) 0.73094(14) 1.0000 0.0655(9) Uani 1 2 d S
O3 O 0.6550(17) 0.7795(18) 1.0064(17) 0.196(14) Uani 0.50 1 d P
O10 O 0.5955(10) 0.3333(9) 0.8081(7) 0.074(4) Uiso 0.50 1 d P
O11 O 0.6411(14) 0.4379(16) 0.7876(10) 0.127(7) Uiso 0.50 1 d P
O12 O 0.5509(14) 0.4491(14) 0.7500 0.258(13) Uiso 1 2 d S
O13 O 0.6903(16) 0.3327(19) 0.7703(13) 0.179(12) Uiso 0.50 1 d PD

loop_
_atom_site_aniso_label
_atom_site_aniso_U_11
_atom_site_aniso_U_22
_atom_site_aniso_U_33
_atom_site_aniso_U_23
_atom_site_aniso_U_13
_atom_site_aniso_U_12
C1 0.030(4) 0.036(4) 0.035(4) 0.007(3) 0.002(3) 0.006(3)
C2 0.030(3) 0.034(4) 0.027(3) 0.002(3) 0.004(3) 0.002(3)
C3 0.032(4) 0.028(4) 0.029(3) 0.003(3) 0.004(3) 0.002(3)
C4 0.030(4) 0.053(5) 0.043(4) -0.005(4) -0.007(3) 0.020(3)
C5 0.036(4) 0.051(5) 0.041(4) -0.014(4) -0.004(3) 0.011(3)
C6 0.026(3) 0.033(4) 0.025(3) 0.001(3) 0.006(3) 0.000(3)
C7 0.033(4) 0.040(4) 0.032(4) 0.002(3) 0.001(3) 0.003(3)
C8 0.048(5) 0.051(5) 0.026(3) -0.002(3) -0.003(3) 0.007(4)
C9 0.033(4) 0.047(5) 0.027(3) -0.012(3) 0.002(3) 0.012(3)
C10 0.021(3) 0.029(3) 0.024(3) 0.005(3) 0.004(2) -0.004(3)
C11 0.034(4) 0.038(4) 0.021(3) 0.000(3) -0.002(3) 0.002(3)
C12 0.039(4) 0.017(3) 0.025(3) -0.003(3) 0.008(3) -0.004(3)
C13 0.024(4) 0.030(3) 0.026(3) -0.004(3) 0.004(2) 0.000(3)
C14 0.027(3) 0.029(3) 0.030(3) 0.000(3) 0.001(3) 0.000(3)
C15 0.032(4) 0.042(4) 0.042(4) 0.002(3) -0.006(3) -0.010(3)
C16 0.042(4) 0.057(5) 0.049(4) 0.016(4) -0.010(4) -0.012(4)
C17 0.033(4) 0.043(4) 0.042(4) 0.013(3) -0.009(3) -0.003(3)
C18 0.025(3) 0.028(4) 0.032(3) 0.004(3) 0.006(3) 0.000(3)
C19 0.024(3) 0.031(4) 0.032(3) 0.004(3) 0.000(3) 0.005(3)
C20 0.027(4) 0.024(3) 0.039(4) -0.003(3) 0.004(3) 0.005(3)
C21 0.034(4) 0.042(4) 0.032(4) 0.010(3) -0.006(3) -0.005(3)
C22 0.031(4) 0.038(4) 0.041(4) 0.008(3) -0.008(3) -0.003(3)
C23 0.041(4) 0.040(4) 0.034(4) 0.004(3) 0.005(3) 0.001(3)
C24 0.045(4) 0.030(4) 0.039(4) 0.008(3) -0.008(3) -0.003(3)
Cd1 0.0206(2) 0.0206(2) 0.0287(3) 0.0004(2) -0.0004(2) -0.0027(3)
N1 0.025(3) 0.034(4) 0.045(3) 0.000(3) 0.004(3) 0.004(2)
N2 0.027(3) 0.021(3) 0.036(3) -0.002(2) -0.002(2) -0.002(2)
N3 0.025(3) 0.028(3) 0.033(3) 0.001(3) -0.001(2) -0.003(2)
N4 0.024(3) 0.030(3) 0.034(3) 0.003(3) 0.010(2) 0.009(3)
N5 0.031(3) 0.046(4) 0.054(4) 0.022(3) 0.011(3) 0.004(3)
N6 0.027(3) 0.029(3) 0.040(3) 0.002(3) 0.006(3) 0.000(2)
O1 0.153(10) 0.132(9) 0.059(5) 0.021(5) -0.006(6) -0.030(7)
O2 0.157(11) 0.157(11) 0.161(14) -0.026(13) 0.026(13) -0.091(14)
Cl2 0.0752(14) 0.0752(14) 0.0587(18) -0.0026(15) -0.0026(15) 0.0097(18)
Cl1 0.0752(14) 0.0752(14) 0.0462(16) 0.0129(14) -0.0129(14) -0.0247(18)
O3 0.15(2) 0.17(3) 0.27(3) 0.11(3) 0.00(3) 0.08(2)

loop_
_atom_type_symbol
_atom_type_description
_atom_type_scat_dispersion_real
_atom_type_scat_dispersion_imag
_atom_type_scat_source
C C 0.0033 0.0016 'International Tables Vol C Tables 4.2.6.8 and 6.1.1.4'
H H 0.0000 0.0000 'International Tables Vol C Tables 4.2.6.8 and 6.1.1.4'
N N 0.0061 0.0033 'International Tables Vol C Tables 4.2.6.8 and 6.1.1.4'
O O 0.0106 0.0060 'International Tables Vol C Tables 4.2.6.8 and 6.1.1.4'
Cl Cl 0.1484 0.1585 'International Tables Vol C Tables 4.2.6.8 and 6.1.1.4'
Cd Cd -0.8075 1.2024 'International Tables Vol C Tables 4.2.6.8 and 6.1.1.4'

loop_
_geom_angle_atom_site_label_1
_geom_angle_atom_site_label_2
_geom_angle_atom_site_label_3
_geom_angle
_geom_angle_site_symmetry_1
_geom_angle_site_symmetry_3
N1 C1 C2 122.8(6) . .
N1 C1 H1 118.6 . .
C2 C1 H1 118.6 . .
C1 C2 C3 121.2(6) . .
C1 C2 H2 119.4 . .
C3 C2 H2 119.4 . .
C4 C3 C2 114.7(6) . .
C4 C3 C6 121.8(6) . .
C2 C3 C6 123.5(6) . .
C3 C4 C5 121.3(7) . .
C3 C4 H4 119.3 . .
C5 C4 H4 119.3 . .
N1 C5 C4 122.2(7) . .
N1 C5 H5 118.9 . .
C4 C5 H5 118.9 . .
C11 C6 C7 117.3(6) . .
C11 C6 C3 120.3(6) . .
C7 C6 C3 122.3(6) . .
C8 C7 C6 121.0(7) . .
C8 C7 H7 119.5 . .
C6 C7 H7 119.5 . .
C7 C8 C9 120.6(7) . .
C7 C8 H8 119.7 . .
C9 C8 H8 119.7 . .
C10 C9 C8 118.7(7) . .
C10 C9 H9 120.6 . .
C8 C9 H9 120.6 . .
C11 C10 C9 119.7(6) . .
C11 C10 C12 119.3(5) . .
C9 C10 C12 121.0(6) . .
C10 C11 C6 122.6(6) . .
C10 C11 H11 118.7 . .
C6 C11 H11 118.7 . .
N2 C12 N4 109.6(6) . .
N2 C12 C10 128.2(6) . .
N4 C12 C10 122.0(6) . .
N3 C13 N4 109.1(5) . .
N3 C13 C14 125.0(6) . .
N4 C13 C14 125.9(6) . .
C19 C14 C15 119.6(6) . .
C19 C14 C13 122.5(6) . .
C15 C14 C13 117.8(6) . .
C16 C15 C14 119.5(7) . .
C16 C15 H15 120.3 . .
C14 C15 H15 120.3 . .
C15 C16 C17 121.6(7) . .
C15 C16 H16 119.2 . .
C17 C16 H16 119.2 . .
C18 C17 C16 120.1(7) . .
C18 C17 H17 119.9 . .
C16 C17 H17 119.9 . .
C17 C18 C19 118.8(6) . .
C17 C18 C20 122.0(6) . .
C19 C18 C20 119.2(6) . .
C14 C19 C18 120.4(6) . .
C14 C19 H19 119.8 . .
C18 C19 H19 119.8 . .
C24 C20 C21 116.0(7) . .
C24 C20 C18 121.3(7) . .
C21 C20 C18 122.6(6) . .
C20 C21 C22 119.5(6) . .
C20 C21 H21 120.3 . .
C22 C21 H21 120.3 . .
N6 C22 C21 123.9(6) . .
N6 C22 H22 118.1 . .
C21 C22 H22 118.1 . .
N6 C23 C24 122.9(7) . .
N6 C23 H23 118.5 . .
C24 C23 H23 118.5 . .
C20 C24 C23 120.7(7) . .
C20 C24 H24 119.6 . .
C23 C24 H24 119.6 . .
O6 C25 C26 113.8(8) . .
O6 C25 H25 123.1 . .
C26 C25 H25 123.1 . .
C25 C26 C27 103.4(6) . .
C25 C26 H26 128.3 . .
C27 C26 H26 128.3 . .
C28 C27 C26 102.9(6) . .
C28 C27 H27 128.6 . .
C26 C27 H27 128.6 . .
C27 C28 O6 114.5(8) . .
C27 C28 C29 136.8(15) . .
O6 C28 C29 108.7(14) . .
O7 C29 C28 109.8(11) . .
O7 C29 H29 125.1 . .
C28 C29 H29 125.1 . .
N2 Cd1 N2 82.8(3) 7_557 .
N2 Cd1 N1 159.9(2) 7_557 6_456
N2 Cd1 N1 88.21(18) . 6_456
N2 Cd1 N1 88.21(18) 7_557 3_545
N2 Cd1 N1 159.9(2) . 3_545
N1 Cd1 N1 105.5(3) 6_456 3_545
N2 Cd1 N6 110.94(19) 7_557 3_645
N2 Cd1 N6 87.71(19) . 3_645
N1 Cd1 N6 86.5(2) 6_456 3_645
N1 Cd1 N6 78.7(2) 3_545 3_645
N2 Cd1 N6 87.71(19) 7_557 6_466
N2 Cd1 N6 110.94(19) . 6_466
N1 Cd1 N6 78.7(2) 6_456 6_466
N1 Cd1 N6 86.5(2) 3_545 6_466
N6 Cd1 N6 155.6(3) 3_645 6_466
C1 N1 C5 117.1(6) . .
C1 N1 Cd1 126.2(5) . 4_554
C5 N1 Cd1 114.3(5) . 4_554
C12 N2 N3 107.6(5) . .
C12 N2 Cd1 139.4(4) . .
N3 N2 Cd1 111.4(4) . .
C13 N3 N2 107.8(5) . .
C12 N4 C13 105.9(5) . .
C12 N4 N5 127.4(5) . .
C13 N4 N5 126.6(5) . .
N4 N5 H5A 109.7 . .
N4 N5 H5B 109.0 . .
H5A N5 H5B 109.4 . .
C22 N6 C23 116.9(6) . .
C22 N6 Cd1 116.3(5) . 4_564
C23 N6 Cd1 126.4(5) . 4_564
C25 O6 C28 105.4(9) . .
Cl1 O2 O3 52.4(10) . 7_557
O11 Cl2 O11 141(2) 8_666 .
O11 Cl2 O13 88.9(16) 8_666 8_666
O11 Cl2 O13 129.4(17) . 8_666
O11 Cl2 O13 129.4(17) 8_666 .
O11 Cl2 O13 88.9(16) . .
O13 Cl2 O13 43(2) 8_666 .
O11 Cl2 O10 83.6(11) 8_666 8_666
O11 Cl2 O10 102.5(11) . 8_666
O13 Cl2 O10 71.8(15) 8_666 8_666
O13 Cl2 O10 90.9(15) . 8_666
O11 Cl2 O10 102.5(11) 8_666 .
O11 Cl2 O10 83.6(11) . .
O13 Cl2 O10 90.9(15) 8_666 .
O13 Cl2 O10 71.8(15) . .
O10 Cl2 O10 161.7(12) 8_666 .
O11 Cl2 O12 70.7(11) 8_666 .
O11 Cl2 O12 70.7(11) . .
O13 Cl2 O12 158.7(11) 8_666 .
O13 Cl2 O12 158.7(11) . .
O10 Cl2 O12 99.2(6) 8_666 .
O10 Cl2 O12 99.2(6) . .
O1 Cl1 O1 109.3(8) 7_557 .
O1 Cl1 O2 125.4(4) 7_557 .
O1 Cl1 O2 125.4(4) . .
O1 Cl1 O3 103.8(13) 7_557 7_557
O1 Cl1 O3 90.5(17) . 7_557
O2 Cl1 O3 77.7(13) . 7_557
O1 Cl1 O3 90.5(17) 7_557 .
O1 Cl1 O3 103.8(13) . .
O2 Cl1 O3 77.7(13) . .
O3 Cl1 O3 155(3) 7_557 .
Cl2 O12 O11 46.6(12) . 8_666
O13 O13 Cl2 68.7(11) 8_666 .

loop_
_geom_bond_atom_site_label_1
_geom_bond_atom_site_label_2
_geom_bond_distance
_geom_bond_site_symmetry_2
C1 N1 1.324(9) .
C1 C2 1.359(10) .
C1 H1 0.9500 .
C2 C3 1.403(10) .
C2 H2 0.9500 .
C3 C4 1.360(10) .
C3 C6 1.472(9) .
C4 C5 1.385(10) .
C4 H4 0.9500 .
C5 N1 1.336(9) .
C5 H5 0.9500 .
C6 C11 1.397(9) .
C6 C7 1.408(9) .
C7 C8 1.359(11) .
C7 H7 0.9500 .
C8 C9 1.413(11) .
C8 H8 0.9500 .
C9 C10 1.397(9) .
C9 H9 0.9500 .
C10 C11 1.361(10) .
C10 C12 1.476(9) .
C11 H11 0.9500 .
C12 N2 1.308(9) .
C12 N4 1.363(8) .
C13 N3 1.304(8) .
C13 N4 1.382(8) .
C13 C14 1.466(9) .
C14 C19 1.387(9) .
C14 C15 1.411(10) .
C15 C16 1.356(11) .
C15 H15 0.9500 .
C16 C17 1.391(10) .
C16 H16 0.9500 .
C17 C18 1.384(10) .
C17 H17 0.9500 .
C18 C19 1.410(9) .
C18 C20 1.479(10) .
C19 H19 0.9500 .
C20 C24 1.383(10) .
C20 C21 1.396(10) .
C21 C22 1.404(10) .
C21 H21 0.9500 .
C22 N6 1.326(9) .
C22 H22 0.9500 .
C23 N6 1.330(9) .
C23 C24 1.402(11) .
C23 H23 0.9500 .
C24 H24 0.9500 .
C25 O6 1.352(10) .
C25 C26 1.353(10) .
C25 H25 0.9500 .
C26 C27 1.539(10) .
C26 H26 0.9500 .
C27 C28 1.346(10) .
C27 H27 0.9500 .
C28 O6 1.353(9) .
C28 C29 1.404(9) .
C29 O7 1.281(10) .
C29 H29 0.9500 .
Cd1 N2 2.314(5) 7_557
Cd1 N2 2.314(5) .
Cd1 N1 2.390(5) 6_456
Cd1 N1 2.390(5) 3_545
Cd1 N6 2.431(5) 3_645
Cd1 N6 2.431(6) 6_466
N1 Cd1 2.390(5) 4_554
N2 N3 1.395(7) .
N4 N5 1.402(8) .
N5 H5A 0.9127 .
N5 H5B 0.9123 .
N6 Cd1 2.431(5) 4_564
O1 Cl1 1.351(8) .
O2 Cl1 1.389(14) .
O2 O3 1.77(3) 7_557
Cl2 O11 1.28(2) 8_666
Cl2 O11 1.28(2) .
Cl2 O13 1.407(10) 8_666
Cl2 O13 1.407(10) .
Cl2 O10 1.511(15) 8_666
Cl2 O10 1.511(15) .
Cl2 O12 1.56(3) .
Cl1 O1 1.351(8) 7_557
Cl1 O3 1.44(2) 7_557
Cl1 O3 1.44(2) .
O12 O11 1.66(3) 8_666
O13 O13 1.02(5) 8_666

loop_
_geom_torsion_atom_site_label_1
_geom_torsion_atom_site_label_2
_geom_torsion_atom_site_label_3
_geom_torsion_atom_site_label_4
_geom_torsion
_geom_torsion_site_symmetry_1
_geom_torsion_site_symmetry_4
N1 C1 C2 C3 3.1(11) . .
C1 C2 C3 C4 4.6(10) . .
C1 C2 C3 C6 -175.5(6) . .
C2 C3 C4 C5 -7.8(11) . .
C6 C3 C4 C5 172.3(7) . .
C3 C4 C5 N1 3.8(13) . .
C4 C3 C6 C11 -18.5(10) . .
C2 C3 C6 C11 161.6(7) . .
C4 C3 C6 C7 161.7(7) . .
C2 C3 C6 C7 -18.2(10) . .
C11 C6 C7 C8 1.5(11) . .
C3 C6 C7 C8 -178.7(7) . .
C6 C7 C8 C9 -1.9(12) . .
C7 C8 C9 C10 1.9(12) . .
C8 C9 C10 C11 -1.4(10) . .
C8 C9 C10 C12 179.3(7) . .
C9 C10 C11 C6 1.0(10) . .
C12 C10 C11 C6 -179.6(6) . .
C7 C6 C11 C10 -1.0(10) . .
C3 C6 C11 C10 179.2(6) . .
C11 C10 C12 N2 96.5(8) . .
C9 C10 C12 N2 -84.1(9) . .
C11 C10 C12 N4 -77.9(8) . .
C9 C10 C12 N4 101.4(7) . .
N3 C13 C14 C19 146.1(7) . .
N4 C13 C14 C19 -32.7(10) . .
N3 C13 C14 C15 -30.0(9) . .
N4 C13 C14 C15 151.2(7) . .
C19 C14 C15 C16 2.2(11) . .
C13 C14 C15 C16 178.4(7) . .
C14 C15 C16 C17 0.8(13) . .
C15 C16 C17 C18 -3.3(13) . .
C16 C17 C18 C19 2.7(11) . .
C16 C17 C18 C20 -179.1(7) . .
C15 C14 C19 C18 -2.7(10) . .
C13 C14 C19 C18 -178.8(6) . .
C17 C18 C19 C14 0.3(10) . .
C20 C18 C19 C14 -178.0(6) . .
C17 C18 C20 C24 -24.7(11) . .
C19 C18 C20 C24 153.5(7) . .
C17 C18 C20 C21 158.8(7) . .
C19 C18 C20 C21 -23.0(10) . .
C24 C20 C21 C22 -1.9(11) . .
C18 C20 C21 C22 174.8(7) . .
C20 C21 C22 N6 0.3(12) . .
C21 C20 C24 C23 2.1(10) . .
C18 C20 C24 C23 -174.7(7) . .
N6 C23 C24 C20 -0.8(12) . .
O6 C25 C26 C27 0.1(2) . .
C25 C26 C27 C28 0.1(2) . .
C26 C27 C28 O6 -0.2(4) . .
C26 C27 C28 C29 -179.8(6) . .
C27 C28 C29 O7 180.0(5) . .
O6 C28 C29 O7 0.3(6) . .
C2 C1 N1 C5 -7.4(11) . .
C2 C1 N1 Cd1 154.0(6) . 4_554
C4 C5 N1 C1 4.0(12) . .
C4 C5 N1 Cd1 -159.6(7) . 4_554
N4 C12 N2 N3 0.1(7) . .
C10 C12 N2 N3 -174.9(6) . .
N4 C12 N2 Cd1 -163.7(5) . .
C10 C12 N2 Cd1 21.3(11) . .
N2 Cd1 N2 C12 68.7(6) 7_557 .
N1 Cd1 N2 C12 -129.3(7) 6_456 .
N1 Cd1 N2 C12 4.6(10) 3_545 .
N6 Cd1 N2 C12 -42.7(7) 3_645 .
N6 Cd1 N2 C12 153.5(6) 6_466 .
N2 Cd1 N2 N3 -94.7(4) 7_557 .
N1 Cd1 N2 N3 67.3(4) 6_456 .
N1 Cd1 N2 N3 -158.8(5) 3_545 .
N6 Cd1 N2 N3 153.8(4) 3_645 .
N6 Cd1 N2 N3 -10.0(4) 6_466 .
N4 C13 N3 N2 0.7(7) . .
C14 C13 N3 N2 -178.3(6) . .
C12 N2 N3 C13 -0.5(7) . .
Cd1 N2 N3 C13 168.3(4) . .
N2 C12 N4 C13 0.3(7) . .
C10 C12 N4 C13 175.6(6) . .
N2 C12 N4 N5 -175.4(6) . .
C10 C12 N4 N5 0.0(10) . .
N3 C13 N4 C12 -0.6(7) . .
C14 C13 N4 C12 178.4(6) . .
N3 C13 N4 N5 175.1(6) . .
C14 C13 N4 N5 -5.9(11) . .
C21 C22 N6 C23 1.1(11) . .
C21 C22 N6 Cd1 -171.7(6) . 4_564
C24 C23 N6 C22 -0.9(11) . .
C24 C23 N6 Cd1 171.1(5) . 4_564
C26 C25 O6 C28 -0.2(4) . .
C27 C28 O6 C25 0.3(5) . .
C29 C28 O6 C25 180.0(4) . .
O3 O2 Cl1 O1 -98.3(16) 7_557 7_557
O3 O2 Cl1 O1 81.7(16) 7_557 .
O3 O2 Cl1 O3 180.0 7_557 .
O11 Cl2 O12 O11 180.000(7) . 8_666
O13 Cl2 O12 O11 17(4) 8_666 8_666
O13 Cl2 O12 O11 -163(4) . 8_666
O10 Cl2 O12 O11 79.8(12) 8_666 8_666
O10 Cl2 O12 O11 -100.2(12) . 8_666
O11 Cl2 O13 O13 21(5) 8_666 8_666
O11 Cl2 O13 O13 -164(4) . 8_666
O10 Cl2 O13 O13 -61(4) 8_666 8_666
O10 Cl2 O13 O13 113(4) . 8_666
O12 Cl2 O13 O13 180.00(2) . 8_666
